data_4031967
loop_
_publ_author_name
'Dowling, Matthew S.'
'Fernando, Dilinie P.'
'Hou, Jie'
'Liu, Bo'
'Smith, Aaron C.'

_publ_section_title
;
 Two Scalable Syntheses of (S)-2-Methylazetidine.
;
_journal_issue 7
_journal_name_full 'The Journal of organic chemistry'
_journal_page_first 3031
_journal_page_last 3036
_journal_paper_doi 10.1021/acs.joc.6b00149
_journal_volume 81
_journal_year 2016
_chemical_formula_sum 'C14 H25 N O4 S'
_chemical_formula_weight 303.41
_space_group_crystal_system tetragonal
_space_group_IT_number 77
_space_group_name_Hall 'P 4c'
_space_group_name_H-M_alt 'P 42'
_symmetry_space_group_name_Hall 'P 4c'
_symmetry_space_group_name_H-M 'P 42'
_atom_sites_solution_hydrogens geom
_audit_creation_method SHELXL-2014/7
_cell_angle_alpha 90
_cell_angle_beta 90
_cell_angle_gamma 90
_cell_formula_units_Z 4
_cell_length_a 14.7950(3)
_cell_length_b 14.7950(3)
_cell_length_c 7.3373(2)
_cell_measurement_reflns_used 2750
_cell_measurement_temperature 296(2)
_cell_measurement_theta_max 61.82
_cell_measurement_theta_min 4.23
_cell_volume 1606.08(6)
_computing_cell_refinement 'Bruker SAINT'
_computing_data_collection 'Bruker APEX2'
_computing_data_reduction 'Bruker SAINT'
_computing_molecular_graphics 'Bruker SHELXTL'
_computing_publication_material 'Bruker SHELXTL'
_computing_structure_refinement 'SHELXL-2014/7 (Sheldrick, 2014)'
_computing_structure_solution 'SHELXS-97 (Sheldrick, 2008)'
_diffrn_ambient_temperature 296(2)
_diffrn_measured_fraction_theta_full 0.981
_diffrn_measured_fraction_theta_max 0.976
_diffrn_measurement_device_type 'Bruker APEX-II CCD'
_diffrn_measurement_method '\f and \w scans'
_diffrn_radiation_type CuK\a
_diffrn_radiation_wavelength 1.54178
_diffrn_reflns_av_R_equivalents 0.0511
_diffrn_reflns_av_unetI/netI 0.0379
_diffrn_reflns_laue_measured_fraction_full 0.981
_diffrn_reflns_laue_measured_fraction_max 0.976
_diffrn_reflns_limit_h_max 14
_diffrn_reflns_limit_h_min -17
_diffrn_reflns_limit_k_max 17
_diffrn_reflns_limit_k_min -17
_diffrn_reflns_limit_l_max 7
_diffrn_reflns_limit_l_min -8
_diffrn_reflns_number 13556
_diffrn_reflns_point_group_measured_fraction_full 0.859
_diffrn_reflns_point_group_measured_fraction_max 0.853
_diffrn_reflns_theta_full 67.679
_diffrn_reflns_theta_max 68.319
_diffrn_reflns_theta_min 2.987
_exptl_absorpt_coefficient_mu 1.901
_exptl_absorpt_correction_type empirical
_exptl_crystal_colour colourless
_exptl_crystal_density_diffrn 1.255
_exptl_crystal_description ROD
_exptl_crystal_F_000 656
_exptl_crystal_size_max 0.840
_exptl_crystal_size_mid 0.220
_exptl_crystal_size_min 0.180
_refine_diff_density_max 0.146
_refine_diff_density_min -0.158
_refine_diff_density_rms 0.033
_refine_ls_abs_structure_details
; 
 Flack x determined using 700 quotients [(I+)-(I-)]/[(I+)+(I-)] 
 (Parsons, Flack and Wagner, Acta Cryst. B69 (2013) 249-259). 
;
_refine_ls_abs_structure_Flack -0.006(18)
_refine_ls_extinction_coef 0.0044(6)
_refine_ls_extinction_expression Fc^*^=kFc[1+0.001xFc^2^\l^3^/sin(2\q)]^-1/4^
_refine_ls_extinction_method 'SHELXL-2014/7 (Sheldrick 2014'
_refine_ls_goodness_of_fit_ref 1.071
_refine_ls_hydrogen_treatment constr
_refine_ls_matrix_type full
_refine_ls_number_parameters 185
_refine_ls_number_reflns 2513
_refine_ls_number_restraints 1
_refine_ls_restrained_S_all 1.071
_refine_ls_R_factor_all 0.0458
_refine_ls_R_factor_gt 0.0390
_refine_ls_shift/su_max 0.000
_refine_ls_shift/su_mean 0.000
_refine_ls_structure_factor_coef Fsqd
_refine_ls_weighting_details 'w=1/[\s^2^(Fo^2^)+(0.0522P)^2^+0.0907P] where P=(Fo^2^+2Fc^2^)/3'
_refine_ls_weighting_scheme calc
_refine_ls_wR_factor_gt 0.0981
_refine_ls_wR_factor_ref 0.1018
_reflns_Friedel_coverage 0.612
_reflns_friedel_fraction_full 0.715
_reflns_friedel_fraction_max 0.708
_reflns_number_gt 2150
_reflns_number_total 2513
_reflns_threshold_expression 'I > 2\s(I)'
_cod_data_source_file jo6b00149_si_001.cif
_cod_data_source_block Z583
_cod_original_cell_volume 1606.08(8)
_cod_database_code 4031967
_shelx_space_group_comment
; 
The symmetry employed for this shelxl refinement is uniquely defined 
by the following loop, which should always be used as a source of 
symmetry information in preference to the above space-group names. 
They are only intended as comments. 
;
_shelx_estimated_absorpt_t_min 0.298
_shelx_estimated_absorpt_t_max 0.726

loop_
_space_group_symop_operation_xyz
'x, y, z'
'-x, -y, z'
'-y, x, z+1/2'
'y, -x, z+1/2'

loop_
_atom_site_label
_atom_site_type_symbol
_atom_site_fract_x
_atom_site_fract_y
_atom_site_fract_z
_atom_site_U_iso_or_equiv
_atom_site_adp_type
_atom_site_occupancy
_atom_site_site_symmetry_order
_atom_site_calc_flag
_atom_site_refinement_flags_posn
_atom_site_refinement_flags_adp
S1 S 0.83447(5) 0.26083(5) 0.03948(16) 0.0444(2) Uani 1 1 d . .
N1 N 0.86457(19) 0.21988(18) 0.5332(6) 0.0524(7) Uani 1 1 d . .
H1X H 0.8442 0.2462 0.6342 0.063 Uiso 1 1 calc R U
H1Y H 0.8316 0.2360 0.4371 0.063 Uiso 1 1 calc R U
O1 O 0.8146(4) 0.4075(3) 0.4441(5) 0.1073(15) Uani 1 1 d . .
O2 O 0.7839(2) 0.25356(19) -0.1294(4) 0.0611(8) Uani 1 1 d . .
O3 O 0.7807(2) 0.23599(18) 0.1970(4) 0.0531(7) Uani 1 1 d . .
O4 O 0.92100(17) 0.21502(16) 0.0318(5) 0.0653(7) Uani 1 1 d . .
C1 C 0.9767(4) 0.1317(3) 0.5565(12) 0.1017(19) Uani 1 1 d . .
H1A H 1.0084 0.0961 0.4657 0.122 Uiso 1 1 calc R U
H1B H 1.0027 0.1226 0.6766 0.122 Uiso 1 1 calc R U
C2 C 0.8767(4) 0.1205(3) 0.5510(10) 0.0839(14) Uani 1 1 d . .
H2A H 0.8555 0.0868 0.4459 0.101 Uiso 1 1 calc R U
H2B H 0.8516 0.0959 0.6626 0.101 Uiso 1 1 calc R U
C3 C 0.9658(3) 0.2310(3) 0.5047(7) 0.0627(12) Uani 1 1 d . .
H3 H 0.9794 0.2400 0.3753 0.075 Uiso 1 1 calc R U
C4 C 1.0104(3) 0.3016(3) 0.6170(7) 0.0790(15) Uani 1 1 d . .
H4A H 0.9840 0.3594 0.5902 0.119 Uiso 1 1 calc R U
H4B H 1.0738 0.3030 0.5894 0.119 Uiso 1 1 calc R U
H4C H 1.0021 0.2879 0.7438 0.119 Uiso 1 1 calc R U
C5 C 0.7271(4) 0.5406(3) 0.3595(8) 0.0869(16) Uani 1 1 d . .
H5A H 0.6705 0.5282 0.4213 0.104 Uiso 1 1 calc R U
H5B H 0.7614 0.5843 0.4297 0.104 Uiso 1 1 calc R U
C6 C 0.7811(4) 0.4542(3) 0.3281(7) 0.0691(12) Uani 1 1 d . .
C7 C 0.7883(2) 0.4420(2) 0.1238(5) 0.0434(8) Uani 1 1 d . .
C8 C 0.6904(2) 0.4207(3) 0.0624(9) 0.0701(14) Uani 1 1 d . .
H8A H 0.6637 0.3743 0.1389 0.084 Uiso 1 1 calc R U
H8B H 0.6893 0.4004 -0.0633 0.084 Uiso 1 1 calc R U
C9 C 0.6391(3) 0.5119(3) 0.0839(10) 0.091(2) Uani 1 1 d . .
H9A H 0.6185 0.5346 -0.0330 0.110 Uiso 1 1 calc R U
H9B H 0.5878 0.5058 0.1651 0.110 Uiso 1 1 calc R U
C10 C 0.7113(3) 0.5733(3) 0.1656(7) 0.0632(12) Uani 1 1 d . .
H10 H 0.6981 0.6380 0.1554 0.076 Uiso 1 1 calc R U
C11 C 0.7971(2) 0.5431(2) 0.0649(7) 0.0565(11) Uani 1 1 d . .
C12 C 0.7937(4) 0.5559(4) -0.1411(9) 0.107(2) Uani 1 1 d . .
H12A H 0.7879 0.6191 -0.1686 0.160 Uiso 1 1 calc R U
H12B H 0.7427 0.5238 -0.1897 0.160 Uiso 1 1 calc R U
H12C H 0.8482 0.5329 -0.1946 0.160 Uiso 1 1 calc R U
C13 C 0.8833(4) 0.5869(3) 0.1352(12) 0.114(3) Uani 1 1 d . .
H13A H 0.8826 0.6502 0.1068 0.171 Uiso 1 1 calc R U
H13B H 0.9347 0.5590 0.0784 0.171 Uiso 1 1 calc R U
H13C H 0.8871 0.5791 0.2649 0.171 Uiso 1 1 calc R U
C14 C 0.8625(2) 0.3777(2) 0.0648(6) 0.0484(10) Uani 1 1 d . .
H14A H 0.9112 0.3821 0.1528 0.058 Uiso 1 1 calc R U
H14B H 0.8860 0.3990 -0.0509 0.058 Uiso 1 1 calc R U

loop_
_atom_site_aniso_label
_atom_site_aniso_U_11
_atom_site_aniso_U_22
_atom_site_aniso_U_33
_atom_site_aniso_U_23
_atom_site_aniso_U_13
_atom_site_aniso_U_12
S1 0.0489(4) 0.0421(4) 0.0421(5) -0.0029(5) 0.0003(5) 0.0023(3)
N1 0.0600(17) 0.0558(16) 0.0413(17) 0.000(2) -0.0051(19) 0.0022(13)
O1 0.184(4) 0.084(3) 0.054(2) -0.0020(18) -0.022(2) 0.047(3)
O2 0.073(2) 0.0684(19) 0.042(2) -0.0105(13) -0.0066(15) 0.0034(15)
O3 0.0625(17) 0.0536(16) 0.0432(18) 0.0037(12) 0.0047(13) -0.0099(13)
O4 0.0614(15) 0.0555(14) 0.079(2) -0.0089(19) 0.0022(19) 0.0164(11)
C1 0.094(4) 0.071(3) 0.139(6) -0.007(4) -0.013(4) 0.025(3)
C2 0.108(4) 0.055(2) 0.089(4) -0.006(3) 0.008(4) -0.002(2)
C3 0.058(2) 0.078(3) 0.053(3) -0.004(2) 0.0045(19) 0.0065(19)
C4 0.062(3) 0.089(3) 0.086(4) -0.003(3) -0.006(2) -0.009(2)
C5 0.123(4) 0.065(3) 0.072(4) -0.006(3) 0.015(3) 0.033(3)
C6 0.095(3) 0.059(3) 0.053(3) -0.007(2) -0.001(2) 0.019(2)
C7 0.0412(19) 0.0370(18) 0.052(2) -0.0012(15) 0.0009(15) 0.0007(14)
C8 0.0446(19) 0.055(2) 0.110(4) -0.010(3) -0.006(3) 0.0006(16)
C9 0.059(2) 0.070(3) 0.145(7) -0.005(3) -0.013(3) 0.015(2)
C10 0.064(3) 0.045(2) 0.081(4) -0.003(2) -0.004(2) 0.0153(19)
C11 0.058(2) 0.0434(18) 0.068(4) 0.004(2) 0.003(2) 0.0004(15)
C12 0.151(6) 0.076(4) 0.093(5) 0.031(3) 0.032(4) 0.022(4)
C13 0.070(3) 0.054(3) 0.218(8) -0.015(3) -0.005(4) -0.018(2)
C14 0.0417(16) 0.0451(17) 0.058(3) -0.0032(18) 0.0054(18) -0.0016(13)

loop_
_atom_type_symbol
_atom_type_description
_atom_type_scat_dispersion_real
_atom_type_scat_dispersion_imag
_atom_type_scat_source
C C 0.0181 0.0091 'International Tables Vol C Tables 4.2.6.8 and 6.1.1.4'
H H 0.0000 0.0000 'International Tables Vol C Tables 4.2.6.8 and 6.1.1.4'
N N 0.0311 0.0180 'International Tables Vol C Tables 4.2.6.8 and 6.1.1.4'
O O 0.0492 0.0322 'International Tables Vol C Tables 4.2.6.8 and 6.1.1.4'
S S 0.3331 0.5567 'International Tables Vol C Tables 4.2.6.8 and 6.1.1.4'

loop_
_geom_angle_atom_site_label_1
_geom_angle_atom_site_label_2
_geom_angle_atom_site_label_3
_geom_angle
O4 S1 O3 113.4(2)
O4 S1 O2 112.8(2)
O3 S1 O2 112.23(15)
O4 S1 C14 104.58(15)
O3 S1 C14 106.82(18)
O2 S1 C14 106.25(19)
C2 N1 C3 90.0(3)
C2 C1 C3 89.7(3)
N1 C2 C1 90.7(3)
C4 C3 N1 115.9(4)
C4 C3 C1 119.5(5)
N1 C3 C1 88.1(3)
C10 C5 C6 101.9(4)
O1 C6 C7 127.2(4)
O1 C6 C5 126.1(5)
C7 C6 C5 106.6(4)
C6 C7 C14 114.1(3)
C6 C7 C8 104.3(4)
C14 C7 C8 117.8(3)
C6 C7 C11 99.6(3)
C14 C7 C11 117.4(3)
C8 C7 C11 101.1(3)
C7 C8 C9 104.5(3)
C10 C9 C8 102.4(3)
C5 C10 C9 106.6(5)
C5 C10 C11 103.3(4)
C9 C10 C11 102.5(4)
C13 C11 C12 108.2(5)
C13 C11 C10 114.0(4)
C12 C11 C10 114.4(4)
C13 C11 C7 112.6(4)
C12 C11 C7 113.0(4)
C10 C11 C7 94.4(3)
C7 C14 S1 118.0(2)

loop_
_geom_bond_atom_site_label_1
_geom_bond_atom_site_label_2
_geom_bond_distance
S1 O4 1.450(2)
S1 O3 1.451(3)
S1 O2 1.451(3)
S1 C14 1.788(3)
N1 C2 1.487(5)
N1 C3 1.521(5)
O1 C6 1.203(6)
C1 C2 1.490(7)
C1 C3 1.526(7)
C3 C4 1.485(6)
C5 C10 1.521(7)
C5 C6 1.525(6)
C6 C7 1.513(6)
C7 C14 1.515(5)
C7 C8 1.549(5)
C7 C11 1.562(5)
C8 C9 1.557(6)
C9 C10 1.524(6)
C10 C11 1.536(6)
C11 C13 1.521(6)
C11 C12 1.524(8)
